data_3000009
loop_
_publ_author_name
'Armel Le Bail'
'Lubomir Smrcok'

_publ_section_title
;
 Ab initio structure determination of 3,4-diaminopyridin-1-ium dihydrogen
 phosphate
;
_journal_name_full 'Powder Diffraction'
_journal_page_first 321
_journal_paper_doi 10.1154/1.3660160
_journal_volume 26
_journal_year 2011
_chemical_formula_moiety 'C5 H8 N3, H2 O4 P'
_chemical_formula_sum 'C5 H10 N3 O4 P'
_chemical_formula_weight 207.13
_chemical_melting_point 503
_chemical_name_common '3,4-diaminopyridin-1-ium dihydrogen phosphate'
_chemical_name_systematic ' ?'
_space_group_IT_number 15
_symmetry_cell_setting monoclinic
_symmetry_space_group_name_Hall '-I 2yc'
_symmetry_space_group_name_H-M 'I 1 2/c 1'
_cell_angle_alpha 90.00000
_cell_angle_beta 96.8695(10)
_cell_angle_gamma 90.00000
_cell_formula_units_Z 8
_cell_length_a 16.0725(9)
_cell_length_b 7.7301(3)
_cell_length_c 14.6189(9)
_cell_measurement_temperature 293
_cell_volume 1803.24(17)
_computing_molecular_graphics DIAMOND
_computing_structure_refinement FULLPROF
_computing_structure_solution 'McMaille, ESPOIR, SHELX'
_diffrn_ambient_temperature 293
_diffrn_detector_type X'celerator
_diffrn_measurement_device_type diffractometer
_diffrn_measurement_method Bragg-Brentano
_diffrn_radiation_monochromator none
_diffrn_radiation_type CuK\a
_diffrn_radiation_wavelength 1.5418
_diffrn_source 'X-ray tube'
_exptl_absorpt_coefficient_mu 2.693
_exptl_crystal_density_diffrn 1.526
_exptl_crystal_density_method 'not measured'
_exptl_crystal_F_000 864.0
_pd_char_colour white
_pd_instr_location
; 
Laboratoire des Oxydes et Fluorures, Le Mans, France
;
_pd_meas_2theta_range_inc 0.017000
_pd_meas_2theta_range_max 69.97400
_pd_meas_2theta_range_min 5.00000
_pd_meas_number_of_points 3823
_pd_meas_scan_method step
_pd_proc_2theta_range_inc 0.017000
_pd_proc_2theta_range_max 69.8992
_pd_proc_2theta_range_min 4.9252
_pd_proc_ls_background_function interpolated
_pd_proc_ls_profile_function pseudoVoigt
_pd_proc_ls_prof_R_factor 1.9966
_pd_proc_ls_prof_wR_expected 1.8752
_pd_proc_ls_prof_wR_factor 2.7582
_pd_proc_wavelength 1.540560
_refine_ls_hydrogen_treatment constr
_refine_ls_number_parameters 83
_refine_ls_number_reflns 380
_refine_ls_number_restraints 11
_refine_ls_R_I_factor 2.6801
_journal_article_reference 'DOI: 10.1154/1.3660160'
_cod_data_source_file DAPP.cif
_cod_data_source_block DAPP
_cod_depositor_comments
;
The following automatic conversions were performed:

'_chemical_melting_point' value '503K' was changed to '503' - the
value should be numeric and without a unit
designator.

'_symmetry_cell_setting' value 'Monoclinic' changed to
'monoclinic' according to the built-in table from CIF Core dictionary
named 'cif_core.dic' version 2.4.1 from 2010-06-29.

Automatic conversion script
Id: cif_fix_values 1715 2011-07-08 13:25:40Z adriana 

 Releasing structure 3000009 into public domain as published material.
;
_cod_original_sg_symbol_H-M 'I 2/c'
_cod_database_code 3000009

loop_
_symmetry_equiv_pos_as_xyz
x,y,z
-x,y,-z+1/2
-x,-y,-z
x,-y,z+1/2
x+1/2,y+1/2,z+1/2
-x+1/2,y+1/2,-z
-x+1/2,-y+1/2,-z+1/2
x+1/2,-y+1/2,z

loop_
_atom_site_label
_atom_site_fract_x
_atom_site_fract_y
_atom_site_fract_z
_atom_site_U_iso_or_equiv
_atom_site_occupancy
_atom_site_adp_type
_atom_site_type_symbol
N1 0.3922(4) 0.2643(13) 0.0636(4) 0.073(2) 1.00000 Uiso N
N2 0.4956(5) 0.3582(11) -0.1315(4) 0.073(2) 1.00000 Uiso N
H2a 0.4541 0.4115 -0.1677 0.088 1.00000 Uiso H
H2b 0.5466 0.3475 -0.1505 0.088 1.00000 Uiso H
N3 0.6176(4) 0.1991(11) -0.0209(6) 0.073(2) 1.00000 Uiso N
H3a 0.6509 0.1114 0.0012 0.088 1.00000 Uiso H
H3b 0.6300 0.2599 -0.0700 0.088 1.00000 Uiso H
C2 0.4003(3) 0.3147(16) -0.0225(4) 0.073(2) 1.00000 Uiso C
H2 0.3555 0.3612 -0.0634 0.088 1.00000 Uiso H
C3 0.4809(3) 0.2921(16) -0.0458(4) 0.073(2) 1.00000 Uiso C
C4 0.5485(3) 0.2397(12) 0.0199(4) 0.073(2) 1.00000 Uiso C
C5 0.5276(4) 0.1483(13) 0.0958(6) 0.073(2) 1.00000 Uiso C
H5 0.5659 0.0707 0.1289 0.088 1.00000 Uiso H
C6 0.4485(3) 0.1757(14) 0.1206(5) 0.073(2) 1.00000 Uiso C
H6 0.4340 0.1323 0.1774 0.088 1.00000 Uiso H
P 0.2659(4) 0.5097(9) 0.2072(3) 0.088(3) 1.00000 Uiso P
O1 0.3163(5) 0.6515(15) 0.1773(7) 0.100(3) 1.00000 Uiso O
O2 0.2526(6) 0.3449(14) 0.1440(6) 0.100(3) 1.00000 Uiso O
H1 0.3050 0.3089 0.1265 0.150 1.00000 Uiso H
O3 0.3136(5) 0.4414(15) 0.3006(6) 0.100(3) 1.00000 Uiso O
H3c 0.2896 0.3349 0.3166 0.150 1.00000 Uiso H
O4 0.1793(5) 0.5718(14) 0.2361(6) 0.100(3) 1.00000 Uiso O
H4 0.1869 0.6783 0.2685 0.150 1.00000 Uiso H

loop_
_atom_type_symbol
_atom_type_scat_Cromer_Mann_a1
_atom_type_scat_Cromer_Mann_b1
_atom_type_scat_Cromer_Mann_a2
_atom_type_scat_Cromer_Mann_b2
_atom_type_scat_Cromer_Mann_a3
_atom_type_scat_Cromer_Mann_b3
_atom_type_scat_Cromer_Mann_a4
_atom_type_scat_Cromer_Mann_b4
_atom_type_scat_Cromer_Mann_c
_atom_type_scat_dispersion_real
_atom_type_scat_dispersion_imag
_atom_type_scat_source
n 12.21260 0.00570 3.13220 9.89330 2.01250 28.99750 1.16630 0.58260 -11.52900 0.02900 0.01800 International_Tables_for_Crystallography_Vol.C(1991)_Tables_6.1.1.4_and_6.1.1.5
h 0.49300 10.51090 0.32291 26.12570 0.14019 3.14236 0.04081 57.79970 0.00304 0.00000 0.00000 International_Tables_for_Crystallography_Vol.C(1991)_Tables_6.1.1.4_and_6.1.1.5
c 2.31000 20.84390 1.02000 10.20750 1.58860 0.56870 0.86500 51.65120 0.21560 0.01700 0.00900 International_Tables_for_Crystallography_Vol.C(1991)_Tables_6.1.1.4_and_6.1.1.5
p 6.43450 1.90670 4.17910 27.15700 1.78000 0.52600 1.49080 68.16450 1.11490 0.28300 0.43400 International_Tables_for_Crystallography_Vol.C(1991)_Tables_6.1.1.4_and_6.1.1.5
o 3.04850 13.27710 2.28680 5.70110 1.54630 0.32390 0.86700 32.90890 0.25080 0.04700 0.03200 International_Tables_for_Crystallography_Vol.C(1991)_Tables_6.1.1.4_and_6.1.1.5

loop_
_geom_angle_atom_site_label_1
_geom_angle_atom_site_label_2
_geom_angle_atom_site_label_3
_geom_angle
C2 N1 C6 126.7(10)
N1 C2 C3 113.1(8)
N2 C3 C2 115.8(8)
N2 C3 C4 120.8(8)
C2 C3 C4 122.0(7)
N3 C4 C3 111.6(8)
N3 C4 C5 121.4(11)
C3 C4 C5 116.5(10)
C4 C5 C6 116.7(9)
N1 C6 C5 119.3(9)
O1 P O2 118.2(12)
O1 P O3 106.3(11)
O1 P O4 113.0(10)
O2 P O3 104.8(9)
O2 P O4 110.0(10)
O3 P O4 102.9(9)

loop_
_geom_bond_atom_site_label_1
_geom_bond_atom_site_label_2
_geom_bond_distance
N1 C2 1.339(9)
N1 C6 1.342(10)
N2 C3 1.399(10)
N3 C4 1.359(9)
C2 C3 1.389(8)
C3 C4 1.420(8)
C4 C5 1.390(11)
C5 C6 1.379(9)
P O1 1.461(13)
P O2 1.573(12)
P O3 1.575(10)
P O4 1.577(11)

loop_
_geom_hbond_atom_site_label_D
_geom_hbond_atom_site_label_H
_geom_hbond_atom_site_label_A
_geom_hbond_distance_DH
_geom_hbond_distance_HA
_geom_hbond_distance_DA
_geom_hbond_angle_DHA
N2 H2a O3 0.90 2.521 3.354(12) 154.1
N2 H2b O1 0.90 2.283 3.175(12) 170.3
N3 H3a O2 0.90 2.515 3.063(11) 119.8
N3 H3b O1 0.90 2.000 2.876(14) 164.2
O2 H1 N1 0.95 1.799 2.727(12) 164.3
O3 H3c O2 0.95 1.679 2.625(15) 174.0
O4 H4 O1 0.95 1.540 2.482(15) 170.6

loop_
_cod_related_entry_id
_cod_related_entry_database
_cod_related_entry_code
1 ChemSpider 8096351
